data_7040198
loop_
_publ_author_name
'Wittkamp, F.'
'Nagel, C.'
'Lauterjung, P.'
'Mallick, B.'
'Schatzschneider, U.'
'Apfel, U.-P.'

_publ_section_title
;
 Phosphine-ligated dinitrosyl iron complexes for redox-controlled NO
 release.
;
_journal_issue 25
_journal_name_full 'Dalton transactions (Cambridge, England : 2003)'
_journal_page_first 10271
_journal_page_last 10279
_journal_paper_doi 10.1039/c6dt01209d
_journal_volume 45
_journal_year 2016
_chemical_formula_moiety 'C41 H39 Fe N2 O2 P3'
_chemical_formula_sum 'C41 H39 Fe N2 O2 P3'
_chemical_formula_weight 740.50
_chemical_name_common Triphos(C)[Fe(NO)2]
_chemical_name_systematic Triphos(C)[Fe(NO)2]
_space_group_IT_number 14
_symmetry_cell_setting monoclinic
_symmetry_space_group_name_Hall '-P 2ybc'
_symmetry_space_group_name_H-M 'P 1 21/c 1'
_atom_sites_solution_hydrogens geom
_atom_sites_solution_primary direct
_atom_sites_solution_secondary difmap
_audit_creation_method SHELXL-97
_audit_update_record
;
2016-01-22 deposited with the CCDC.
2016-05-23 downloaded from the CCDC.
;
_cell_angle_alpha 90.00
_cell_angle_beta 108.378(8)
_cell_angle_gamma 90.00
_cell_formula_units_Z 4
_cell_length_a 8.4941(8)
_cell_length_b 24.785(2)
_cell_length_c 18.1348(18)
_cell_measurement_reflns_used 3448
_cell_measurement_temperature 170(2)
_cell_measurement_theta_max 18.8180
_cell_measurement_theta_min 3.2720
_cell_volume 3623.1(6)
_computing_cell_refinement
;
CrysAlisPro, Agilent Technologies,
Version 1.171.36.24 (release 03-12-2012 CrysAlis171 .NET)
(compiled Dec  3 2012,18:21:49)
;
_computing_data_collection
;
CrysAlisPro, Agilent Technologies,
Version 1.171.36.24 (release 03-12-2012 CrysAlis171 .NET)
(compiled Dec  3 2012,18:21:49)
;
_computing_data_reduction
;
CrysAlisPro, Agilent Technologies,
Version 1.171.36.24 (release 03-12-2012 CrysAlis171 .NET)
(compiled Dec  3 2012,18:21:49)
;
_computing_structure_refinement 'SHELXL-97 (Sheldrick, 1997)'
_diffrn_ambient_temperature 170(2)
_diffrn_detector_area_resol_mean 8.4171
_diffrn_measured_fraction_theta_full 0.999
_diffrn_measured_fraction_theta_max 0.999
_diffrn_measurement_device_type 'Xcalibur, Sapphire2, large Be window'
_diffrn_measurement_method '\w and \p scans'
_diffrn_radiation_monochromator graphite
_diffrn_radiation_source 'fine-focus sealed tube'
_diffrn_radiation_type MoK\a
_diffrn_radiation_wavelength 0.71073
_diffrn_reflns_av_R_equivalents 0.2100
_diffrn_reflns_av_sigmaI/netI 0.1575
_diffrn_reflns_limit_h_max 10
_diffrn_reflns_limit_h_min -10
_diffrn_reflns_limit_k_max 29
_diffrn_reflns_limit_k_min -29
_diffrn_reflns_limit_l_max 21
_diffrn_reflns_limit_l_min -21
_diffrn_reflns_number 51019
_diffrn_reflns_theta_full 25.00
_diffrn_reflns_theta_max 25.00
_diffrn_reflns_theta_min 2.87
_exptl_absorpt_coefficient_mu 0.587
_exptl_absorpt_correction_T_max 1.00000
_exptl_absorpt_correction_T_min 0.93500
_exptl_absorpt_correction_type multi-scan
_exptl_absorpt_process_details
;
CrysAlisPro, Agilent Technologies,
Version 1.171.36.24 (release 03-12-2012 CrysAlis171 .NET)
(compiled Dec  3 2012,18:21:49)
Empirical absorption correction using spherical harmonics,
 implemented in SCALE3 ABSPACK scaling algorithm.
;
_exptl_crystal_colour red
_exptl_crystal_density_diffrn 1.358
_exptl_crystal_density_method 'not measured'
_exptl_crystal_description prism
_exptl_crystal_F_000 1544
_exptl_crystal_recrystallization_method 'Re-crystallisation from solvent: '
_exptl_crystal_size_max 0.4
_exptl_crystal_size_mid 0.3
_exptl_crystal_size_min 0.2
_refine_diff_density_max 0.339
_refine_diff_density_min -0.610
_refine_diff_density_rms 0.084
_refine_ls_extinction_method none
_refine_ls_goodness_of_fit_ref 0.974
_refine_ls_hydrogen_treatment mixed
_refine_ls_matrix_type full
_refine_ls_number_parameters 443
_refine_ls_number_reflns 6368
_refine_ls_number_restraints 0
_refine_ls_restrained_S_all 0.974
_refine_ls_R_factor_all 0.1455
_refine_ls_R_factor_gt 0.0633
_refine_ls_shift/su_max 0.000
_refine_ls_shift/su_mean 0.000
_refine_ls_structure_factor_coef Fsqd
_refine_ls_weighting_details 'calc w=1/[\s^2^(Fo^2^)+(0.0124P)^2^+0.0000P] where P=(Fo^2^+2Fc^2^)/3'
_refine_ls_weighting_scheme calc
_refine_ls_wR_factor_gt 0.0926
_refine_ls_wR_factor_ref 0.1211
_reflns_number_gt 3280
_reflns_number_total 6368
_reflns_threshold_expression >2sigma(I)
_cod_data_source_file c6dt01209d2.cif
_cod_data_source_block fw84
_cod_original_sg_symbol_H-M P21/c
_cod_database_code 7040198
_publcif_datablock.id {b0a13a1c-cce0-4891-affe-2eba3bd8f7c0}

loop_
_symmetry_equiv_pos_as_xyz
'x, y, z'
'-x, y+1/2, -z+1/2'
'-x, -y, -z'
'x, -y-1/2, z-1/2'

loop_
_atom_site_label
_atom_site_type_symbol
_atom_site_fract_x
_atom_site_fract_y
_atom_site_fract_z
_atom_site_U_iso_or_equiv
_atom_site_adp_type
_atom_site_occupancy
_atom_site_symmetry_multiplicity
_atom_site_calc_flag
_atom_site_refinement_flags
Fe1 Fe -0.03628(8) -0.13209(3) -0.17107(4) 0.0332(2) Uani 1 1 d .
P2 P 0.24193(15) -0.13692(5) -0.14507(8) 0.0315(4) Uani 1 1 d .
P3 P 0.32397(17) -0.36929(6) -0.10046(8) 0.0414(4) Uani 1 1 d .
P4 P -0.07022(16) -0.21966(5) -0.14914(8) 0.0324(4) Uani 1 1 d .
O1 O -0.1405(4) -0.06302(15) -0.0705(2) 0.0522(11) Uani 1 1 d .
O2 O -0.1871(4) -0.11237(16) -0.3315(2) 0.0601(12) Uani 1 1 d .
N1 N -0.0920(5) -0.09297(17) -0.1105(2) 0.0364(11) Uani 1 1 d .
N2 N -0.1169(5) -0.12252(16) -0.2651(2) 0.0368(11) Uani 1 1 d .
C16 C 0.2024(6) -0.4013(2) -0.1922(3) 0.0402(14) Uani 1 1 d .
C28 C -0.0965(6) -0.2376(2) -0.0557(3) 0.0337(13) Uani 1 1 d .
C33 C -0.1313(7) -0.2898(2) -0.0395(3) 0.0535(17) Uani 1 1 d .
H33 H -0.1452 -0.3163 -0.0773 0.064 Uiso 1 1 calc R
C39 C 0.4542(6) -0.0679(2) -0.1977(3) 0.0411(14) Uani 1 1 d .
H39 H 0.5089 -0.0602 -0.1458 0.049 Uiso 1 1 calc R
C21 C 0.1863(6) -0.3843(2) -0.2660(3) 0.0512(17) Uani 1 1 d .
H21 H 0.2334 -0.3516 -0.2729 0.061 Uiso 1 1 calc R
C25 C -0.5296(8) -0.2885(3) -0.3361(3) 0.0539(17) Uani 1 1 d .
H25 H -0.6224 -0.3017 -0.3744 0.065 Uiso 1 1 calc R
C19 C 0.0287(8) -0.4622(3) -0.3219(5) 0.078(3) Uani 1 1 d .
H19 H -0.0293 -0.4825 -0.3650 0.093 Uiso 1 1 calc R
C2 C 0.0918(5) -0.26701(19) -0.1572(3) 0.0374(14) Uani 1 1 d .
H2A H 0.0697 -0.3018 -0.1380 0.045 Uiso 1 1 calc R
H2B H 0.0780 -0.2715 -0.2120 0.045 Uiso 1 1 calc R
C13 C 0.8360(8) -0.4497(2) -0.0585(4) 0.0638(19) Uani 1 1 d .
H13 H 0.9421 -0.4639 -0.0486 0.077 Uiso 1 1 calc R
C26 C -0.5217(6) -0.2356(2) -0.3158(3) 0.0449(15) Uani 1 1 d .
H26 H -0.6094 -0.2128 -0.3405 0.054 Uiso 1 1 calc R
C14 C 0.7483(7) -0.4325(2) -0.1325(4) 0.0574(18) Uani 1 1 d .
H14 H 0.7928 -0.4363 -0.1730 0.069 Uiso 1 1 calc R
C5 C 0.3804(6) -0.30166(19) -0.1279(3) 0.0344(13) Uani 1 1 d .
H5A H 0.4952 -0.2947 -0.0981 0.041 Uiso 1 1 calc R
H5B H 0.3738 -0.3027 -0.1823 0.041 Uiso 1 1 calc R
C17 C 0.1272(7) -0.4493(2) -0.1850(4) 0.0592(18) Uani 1 1 d .
H17 H 0.1338 -0.4616 -0.1357 0.071 Uiso 1 1 calc R
C1 C 0.3082(6) -0.2452(2) -0.0289(3) 0.0395(14) Uani 1 1 d .
H1A H 0.2493 -0.2140 -0.0206 0.059 Uiso 1 1 calc R
H1B H 0.4250 -0.2401 -0.0041 0.059 Uiso 1 1 calc R
H1C H 0.2717 -0.2764 -0.0074 0.059 Uiso 1 1 calc R
C12 C 0.7676(8) -0.4462(3) 0.0000(4) 0.071(2) Uani 1 1 d .
H12 H 0.8251 -0.4595 0.0490 0.085 Uiso 1 1 calc R
C10 C 0.5237(6) -0.4039(2) -0.0870(3) 0.0387(14) Uani 1 1 d .
C11 C 0.6116(8) -0.4225(2) -0.0132(3) 0.0622(19) Uani 1 1 d .
H11 H 0.5669 -0.4192 0.0273 0.075 Uiso 1 1 calc R
C18 C 0.0419(8) -0.4798(3) -0.2491(5) 0.079(2) Uani 1 1 d .
H18 H -0.0063 -0.5123 -0.2424 0.095 Uiso 1 1 calc R
C20 C 0.1011(7) -0.4146(3) -0.3313(4) 0.069(2) Uani 1 1 d .
H20 H 0.0936 -0.4025 -0.3808 0.083 Uiso 1 1 calc R
C15 C 0.5940(7) -0.4097(2) -0.1455(3) 0.0485(16) Uani 1 1 d .
H15 H 0.5355 -0.3979 -0.1953 0.058 Uiso 1 1 calc R
C44 C 0.3917(6) -0.0470(2) 0.0528(3) 0.0431(15) Uani 1 1 d .
H44 H 0.3412 -0.0233 0.0781 0.052 Uiso 1 1 calc R
C45 C 0.2984(6) -0.0728(2) -0.0140(3) 0.0389(14) Uani 1 1 d .
H45 H 0.1849 -0.0662 -0.0333 0.047 Uiso 1 1 calc R
C4 C 0.3293(6) -0.20407(18) -0.1524(3) 0.0340(13) Uani 1 1 d .
H4A H 0.3067 -0.2117 -0.2072 0.041 Uiso 1 1 calc R
H4B H 0.4488 -0.2013 -0.1298 0.041 Uiso 1 1 calc R
C27 C -0.3839(6) -0.2150(2) -0.2583(3) 0.0385(14) Uani 1 1 d .
H27 H -0.3798 -0.1788 -0.2447 0.046 Uiso 1 1 calc R
C36 C 0.2968(7) -0.0894(2) -0.3517(3) 0.0543(17) Uani 1 1 d .
H36 H 0.2431 -0.0966 -0.4039 0.065 Uiso 1 1 calc R
C43 C 0.5596(6) -0.0563(2) 0.0819(3) 0.0399(14) Uani 1 1 d .
H43 H 0.6237 -0.0385 0.1264 0.048 Uiso 1 1 calc R
C42 C 0.6312(6) -0.0921(2) 0.0447(3) 0.0454(15) Uani 1 1 d .
H42 H 0.7446 -0.0986 0.0645 0.054 Uiso 1 1 calc R
C23 C -0.2637(7) -0.3029(2) -0.2434(3) 0.0426(15) Uani 1 1 d .
H23 H -0.1768 -0.3262 -0.2194 0.051 Uiso 1 1 calc R
C34 C 0.3186(6) -0.10212(19) -0.2161(3) 0.0330(13) Uani 1 1 d .
C30 C -0.0979(7) -0.2127(2) 0.0725(3) 0.0570(17) Uani 1 1 d .
H30 H -0.0855 -0.1864 0.1104 0.068 Uiso 1 1 calc R
C29 C -0.0818(7) -0.1991(2) 0.0010(3) 0.0508(16) Uani 1 1 d .
H29 H -0.0609 -0.1634 -0.0089 0.061 Uiso 1 1 calc R
C40 C 0.3700(6) -0.10837(19) -0.0530(3) 0.0317(13) Uani 1 1 d .
C24 C -0.4018(7) -0.3225(2) -0.3004(3) 0.0511(17) Uani 1 1 d .
H24 H -0.4076 -0.3587 -0.3143 0.061 Uiso 1 1 calc R
C41 C 0.5390(6) -0.1186(2) -0.0214(3) 0.0445(15) Uani 1 1 d .
H41 H 0.5897 -0.1435 -0.0449 0.053 Uiso 1 1 calc R
C37 C 0.4321(8) -0.0558(2) -0.3300(4) 0.0560(17) Uani 1 1 d .
H37 H 0.4706 -0.0404 -0.3679 0.067 Uiso 1 1 calc R
C38 C 0.5107(7) -0.0449(2) -0.2535(4) 0.0523(17) Uani 1 1 d .
H38 H 0.6021 -0.0220 -0.2391 0.063 Uiso 1 1 calc R
C32 C -0.1457(8) -0.3034(3) 0.0321(4) 0.067(2) Uani 1 1 d .
H32 H -0.1651 -0.3390 0.0426 0.080 Uiso 1 1 calc R
C3 C 0.2742(6) -0.25346(19) -0.1161(3) 0.0299(12) Uani 1 1 d .
C35 C 0.2410(6) -0.1125(2) -0.2952(3) 0.0438(15) Uani 1 1 d .
H35 H 0.1498 -0.1355 -0.3100 0.053 Uiso 1 1 calc R
C31 C -0.1317(7) -0.2648(3) 0.0874(3) 0.0565(17) Uani 1 1 d .
H31 H -0.1451 -0.2738 0.1349 0.068 Uiso 1 1 calc R
C22 C -0.2529(6) -0.2491(2) -0.2217(3) 0.0333(13) Uani 1 1 d .

loop_
_atom_site_aniso_label
_atom_site_aniso_U_11
_atom_site_aniso_U_22
_atom_site_aniso_U_33
_atom_site_aniso_U_23
_atom_site_aniso_U_13
_atom_site_aniso_U_12
Fe1 0.0344(4) 0.0286(5) 0.0376(5) -0.0011(4) 0.0126(4) 0.0016(4)
P2 0.0341(8) 0.0267(8) 0.0362(9) -0.0020(7) 0.0147(7) -0.0008(6)
P3 0.0496(9) 0.0312(9) 0.0492(10) 0.0043(7) 0.0238(8) 0.0052(7)
P4 0.0326(8) 0.0305(9) 0.0361(9) -0.0012(7) 0.0140(7) -0.0002(7)
O1 0.051(2) 0.046(3) 0.069(3) -0.015(2) 0.033(2) 0.005(2)
O2 0.063(3) 0.074(3) 0.039(3) 0.003(2) 0.010(2) 0.013(2)
N1 0.035(2) 0.031(3) 0.044(3) -0.003(2) 0.014(2) 0.001(2)
N2 0.047(3) 0.041(3) 0.022(3) 0.007(2) 0.009(2) 0.005(2)
C16 0.035(3) 0.034(4) 0.057(4) 0.004(3) 0.022(3) 0.007(3)
C28 0.027(3) 0.037(4) 0.031(3) -0.002(3) 0.001(3) 0.001(3)
C33 0.074(4) 0.050(4) 0.039(4) -0.005(3) 0.022(3) -0.018(3)
C39 0.047(3) 0.037(4) 0.043(4) -0.003(3) 0.019(3) -0.006(3)
C21 0.052(4) 0.044(4) 0.054(4) -0.012(3) 0.011(3) -0.005(3)
C25 0.062(4) 0.070(5) 0.030(4) -0.002(4) 0.016(3) -0.023(4)
C19 0.043(4) 0.054(6) 0.115(7) -0.044(5) -0.003(5) 0.009(4)
C2 0.046(3) 0.029(3) 0.041(4) 0.003(3) 0.020(3) 0.000(3)
C13 0.060(4) 0.044(4) 0.081(6) 0.003(4) 0.012(4) 0.018(3)
C26 0.039(3) 0.059(5) 0.040(4) 0.003(3) 0.017(3) -0.001(3)
C14 0.055(4) 0.049(4) 0.068(5) 0.007(4) 0.019(4) 0.013(3)
C5 0.036(3) 0.032(3) 0.035(3) 0.003(3) 0.011(3) 0.001(3)
C17 0.055(4) 0.035(4) 0.089(5) -0.005(4) 0.026(4) -0.003(3)
C1 0.043(3) 0.037(4) 0.039(4) 0.000(3) 0.013(3) 0.006(3)
C12 0.081(5) 0.062(5) 0.059(5) 0.017(4) 0.008(4) 0.039(4)
C10 0.047(3) 0.025(3) 0.038(4) 0.002(3) 0.005(3) -0.001(3)
C11 0.089(5) 0.048(4) 0.053(5) 0.000(3) 0.028(4) 0.021(4)
C18 0.062(5) 0.035(5) 0.138(8) -0.026(5) 0.027(6) -0.007(4)
C20 0.056(4) 0.083(6) 0.056(5) -0.024(4) -0.002(4) 0.009(4)
C15 0.052(4) 0.043(4) 0.050(4) 0.001(3) 0.015(3) 0.006(3)
C44 0.041(3) 0.039(4) 0.049(4) -0.013(3) 0.014(3) 0.003(3)
C45 0.037(3) 0.037(4) 0.040(4) -0.004(3) 0.008(3) -0.002(3)
C4 0.040(3) 0.024(3) 0.042(3) 0.001(2) 0.018(3) 0.003(2)
C27 0.044(3) 0.039(4) 0.038(4) -0.008(3) 0.019(3) -0.008(3)
C36 0.071(4) 0.051(4) 0.045(4) 0.001(3) 0.024(4) 0.005(4)
C43 0.045(3) 0.033(4) 0.037(4) -0.008(3) 0.007(3) -0.009(3)
C42 0.033(3) 0.044(4) 0.056(4) -0.007(3) 0.009(3) 0.003(3)
C23 0.047(4) 0.043(4) 0.041(4) -0.004(3) 0.020(3) -0.007(3)
C34 0.039(3) 0.023(3) 0.039(4) 0.004(3) 0.015(3) 0.004(3)
C30 0.088(5) 0.045(4) 0.042(4) -0.004(3) 0.027(4) 0.014(4)
C29 0.081(4) 0.036(4) 0.042(4) 0.005(3) 0.028(3) 0.008(3)
C40 0.041(3) 0.025(3) 0.033(3) -0.002(2) 0.018(3) 0.002(2)
C24 0.068(4) 0.044(4) 0.042(4) -0.007(3) 0.018(3) -0.022(4)
C41 0.040(3) 0.040(4) 0.050(4) -0.009(3) 0.009(3) 0.006(3)
C37 0.073(5) 0.049(4) 0.061(5) 0.015(4) 0.043(4) 0.004(4)
C38 0.057(4) 0.037(4) 0.074(5) 0.007(4) 0.037(4) -0.011(3)
C32 0.098(5) 0.051(5) 0.053(5) -0.005(4) 0.025(4) -0.024(4)
C3 0.036(3) 0.026(3) 0.027(3) 0.000(2) 0.010(3) 0.002(2)
C35 0.049(3) 0.041(4) 0.050(4) 0.000(3) 0.027(3) -0.003(3)
C31 0.067(4) 0.065(5) 0.047(4) 0.008(4) 0.032(4) 0.003(4)
C22 0.034(3) 0.040(4) 0.029(3) -0.004(3) 0.014(3) -0.005(3)

loop_
_atom_type_symbol
_atom_type_description
_atom_type_scat_dispersion_real
_atom_type_scat_dispersion_imag
_atom_type_scat_source
C C 0.0033 0.0016 'International Tables Vol C Tables 4.2.6.8 and 6.1.1.4'
H H 0.0000 0.0000 'International Tables Vol C Tables 4.2.6.8 and 6.1.1.4'
Fe Fe 0.3463 0.8444 'International Tables Vol C Tables 4.2.6.8 and 6.1.1.4'
N N 0.0061 0.0033 'International Tables Vol C Tables 4.2.6.8 and 6.1.1.4'
O O 0.0106 0.0060 'International Tables Vol C Tables 4.2.6.8 and 6.1.1.4'
P P 0.1023 0.0942 'International Tables Vol C Tables 4.2.6.8 and 6.1.1.4'

loop_
_geom_angle_atom_site_label_1
_geom_angle_atom_site_label_2
_geom_angle_atom_site_label_3
_geom_angle
N2 Fe1 N1 119.7(2)
N2 Fe1 P4 106.81(15)
N1 Fe1 P4 111.88(16)
N2 Fe1 P2 106.87(15)
N1 Fe1 P2 113.21(14)
P4 Fe1 P2 95.51(5)
C40 P2 C34 102.7(2)
C40 P2 C4 106.2(2)
C34 P2 C4 97.7(2)
C40 P2 Fe1 116.91(17)
C34 P2 Fe1 114.09(16)
C4 P2 Fe1 116.76(16)
C16 P3 C10 98.6(2)
C16 P3 C5 105.5(2)
C10 P3 C5 98.7(2)
C28 P4 C22 104.1(2)
C28 P4 C2 103.3(2)
C22 P4 C2 100.0(2)
C28 P4 Fe1 117.33(18)
C22 P4 Fe1 112.57(18)
C2 P4 Fe1 117.38(17)
O1 N1 Fe1 175.6(4)
O2 N2 Fe1 173.3(4)
C21 C16 C17 117.0(6)
C21 C16 P3 127.3(4)
C17 C16 P3 115.6(5)
C33 C28 C29 117.7(5)
C33 C28 P4 121.5(4)
C29 C28 P4 120.8(4)
C28 C33 C32 121.1(6)
C28 C33 H33 119.4
C32 C33 H33 119.4
C38 C39 C34 122.3(5)
C38 C39 H39 118.8
C34 C39 H39 118.8
C16 C21 C20 121.9(6)
C16 C21 H21 119.1
C20 C21 H21 119.1
C26 C25 C24 120.2(5)
C26 C25 H25 119.9
C24 C25 H25 119.9
C18 C19 C20 119.7(7)
C18 C19 H19 120.1
C20 C19 H19 120.1
C3 C2 P4 119.1(3)
C3 C2 H2A 107.5
P4 C2 H2A 107.5
C3 C2 H2B 107.5
P4 C2 H2B 107.5
H2A C2 H2B 107.0
C12 C13 C14 120.3(6)
C12 C13 H13 119.9
C14 C13 H13 119.9
C25 C26 C27 120.9(5)
C25 C26 H26 119.6
C27 C26 H26 119.6
C15 C14 C13 119.1(6)
C15 C14 H14 120.4
C13 C14 H14 120.4
C3 C5 P3 116.6(3)
C3 C5 H5A 108.1
P3 C5 H5A 108.1
C3 C5 H5B 108.1
P3 C5 H5B 108.1
H5A C5 H5B 107.3
C16 C17 C18 121.8(7)
C16 C17 H17 119.1
C18 C17 H17 119.1
C3 C1 H1A 109.5
C3 C1 H1B 109.5
H1A C1 H1B 109.5
C3 C1 H1C 109.5
H1A C1 H1C 109.5
H1B C1 H1C 109.5
C13 C12 C11 120.5(6)
C13 C12 H12 119.8
C11 C12 H12 119.8
C15 C10 C11 118.3(5)
C15 C10 P3 123.3(4)
C11 C10 P3 118.3(5)
C10 C11 C12 119.7(6)
C10 C11 H11 120.1
C12 C11 H11 120.1
C19 C18 C17 120.0(7)
C19 C18 H18 120.0
C17 C18 H18 120.0
C19 C20 C21 119.5(7)
C19 C20 H20 120.2
C21 C20 H20 120.2
C14 C15 C10 122.0(5)
C14 C15 H15 119.0
C10 C15 H15 119.0
C43 C44 C45 119.9(5)
C43 C44 H44 120.1
C45 C44 H44 120.1
C44 C45 C40 121.4(5)
C44 C45 H45 119.3
C40 C45 H45 119.3
C3 C4 P2 120.4(3)
C3 C4 H4A 107.2
P2 C4 H4A 107.2
C3 C4 H4B 107.2
P2 C4 H4B 107.2
H4A C4 H4B 106.9
C22 C27 C26 119.5(5)
C22 C27 H27 120.2
C26 C27 H27 120.2
C37 C36 C35 119.5(6)
C37 C36 H36 120.3
C35 C36 H36 120.3
C42 C43 C44 119.3(5)
C42 C43 H43 120.4
C44 C43 H43 120.4
C43 C42 C41 121.4(5)
C43 C42 H42 119.3
C41 C42 H42 119.3
C24 C23 C22 120.9(5)
C24 C23 H23 119.5
C22 C23 H23 119.5
C39 C34 C35 116.6(5)
C39 C34 P2 124.9(4)
C35 C34 P2 118.4(4)
C31 C30 C29 120.3(6)
C31 C30 H30 119.9
C29 C30 H30 119.9
C28 C29 C30 121.0(6)
C28 C29 H29 119.5
C30 C29 H29 119.5
C45 C40 C41 117.9(5)
C45 C40 P2 118.9(4)
C41 C40 P2 123.1(4)
C25 C24 C23 119.9(6)
C25 C24 H24 120.0
C23 C24 H24 120.0
C42 C41 C40 120.1(5)
C42 C41 H41 119.9
C40 C41 H41 119.9
C38 C37 C36 120.5(6)
C38 C37 H37 119.7
C36 C37 H37 119.7
C37 C38 C39 119.7(5)
C37 C38 H38 120.2
C39 C38 H38 120.2
C31 C32 C33 120.5(6)
C31 C32 H32 119.8
C33 C32 H32 119.8
C1 C3 C2 111.4(4)
C1 C3 C4 110.7(4)
C2 C3 C4 111.4(4)
C1 C3 C5 108.5(4)
C2 C3 C5 107.9(4)
C4 C3 C5 106.6(4)
C36 C35 C34 121.5(5)
C36 C35 H35 119.3
C34 C35 H35 119.3
C32 C31 C30 119.4(6)
C32 C31 H31 120.3
C30 C31 H31 120.3
C23 C22 C27 118.6(5)
C23 C22 P4 123.4(4)
C27 C22 P4 118.0(4)

loop_
_geom_bond_atom_site_label_1
_geom_bond_atom_site_label_2
_geom_bond_distance
Fe1 N2 1.642(4)
Fe1 N1 1.643(4)
Fe1 P4 2.2415(15)
Fe1 P2 2.2625(14)
P2 C40 1.824(5)
P2 C34 1.833(5)
P2 C4 1.844(5)
P3 C16 1.839(6)
P3 C10 1.847(5)
P3 C5 1.854(5)
P4 C28 1.832(5)
P4 C22 1.839(5)
P4 C2 1.849(5)
O1 N1 1.197(5)
O2 N2 1.190(4)
C16 C21 1.368(7)
C16 C17 1.375(7)
C28 C33 1.379(7)
C28 C29 1.380(7)
C33 C32 1.383(7)
C33 H33 0.9300
C39 C38 1.372(7)
C39 C34 1.384(6)
C39 H39 0.9300
C21 C20 1.396(7)
C21 H21 0.9300
C25 C26 1.358(7)
C25 C24 1.365(7)
C25 H25 0.9300
C19 C18 1.361(9)
C19 C20 1.364(9)
C19 H19 0.9300
C2 C3 1.530(6)
C2 H2A 0.9700
C2 H2B 0.9700
C13 C12 1.363(8)
C13 C14 1.380(7)
C13 H13 0.9300
C26 C27 1.396(6)
C26 H26 0.9300
C14 C15 1.378(7)
C14 H14 0.9300
C5 C3 1.552(6)
C5 H5A 0.9700
C5 H5B 0.9700
C17 C18 1.384(8)
C17 H17 0.9300
C1 C3 1.528(6)
C1 H1A 0.9600
C1 H1B 0.9600
C1 H1C 0.9600
C12 C11 1.400(7)
C12 H12 0.9300
C10 C15 1.381(7)
C10 C11 1.389(7)
C11 H11 0.9300
C18 H18 0.9300
C20 H20 0.9300
C15 H15 0.9300
C44 C43 1.375(6)
C44 C45 1.378(6)
C44 H44 0.9300
C45 C40 1.385(6)
C45 H45 0.9300
C4 C3 1.531(6)
C4 H4A 0.9700
C4 H4B 0.9700
C27 C22 1.388(6)
C27 H27 0.9300
C36 C37 1.373(7)
C36 C35 1.381(7)
C36 H36 0.9300
C43 C42 1.366(7)
C43 H43 0.9300
C42 C41 1.375(6)
C42 H42 0.9300
C23 C24 1.384(6)
C23 C22 1.386(6)
C23 H23 0.9300
C34 C35 1.400(6)
C30 C31 1.368(7)
C30 C29 1.387(7)
C30 H30 0.9300
C29 H29 0.9300
C40 C41 1.391(6)
C24 H24 0.9300
C41 H41 0.9300
C37 C38 1.365(7)
C37 H37 0.9300
C38 H38 0.9300
C32 C31 1.363(7)
C32 H32 0.9300
C35 H35 0.9300
C31 H31 0.9300

loop_
_geom_torsion_atom_site_label_1
_geom_torsion_atom_site_label_2
_geom_torsion_atom_site_label_3
_geom_torsion_atom_site_label_4
_geom_torsion
N2 Fe1 P2 C40 144.7(2)
N1 Fe1 P2 C40 10.8(2)
P4 Fe1 P2 C40 -105.87(18)
N2 Fe1 P2 C34 24.9(2)
N1 Fe1 P2 C34 -109.0(2)
P4 Fe1 P2 C34 134.36(19)
N2 Fe1 P2 C4 -88.0(2)
N1 Fe1 P2 C4 138.1(2)
P4 Fe1 P2 C4 21.42(19)
N2 Fe1 P4 C28 -149.1(2)
N1 Fe1 P4 C28 -16.4(2)
P2 Fe1 P4 C28 101.36(17)
N2 Fe1 P4 C22 -28.3(2)
N1 Fe1 P4 C22 104.4(2)
P2 Fe1 P4 C22 -137.84(18)
N2 Fe1 P4 C2 86.9(2)
N1 Fe1 P4 C2 -140.4(2)
P2 Fe1 P4 C2 -22.62(19)
N2 Fe1 N1 O1 8(5)
P4 Fe1 N1 O1 -118(5)
P2 Fe1 N1 O1 135(5)
N1 Fe1 N2 O2 -14(4)
P4 Fe1 N2 O2 114(3)
P2 Fe1 N2 O2 -145(3)
C10 P3 C16 C21 -89.0(5)
C5 P3 C16 C21 12.5(5)
C10 P3 C16 C17 87.2(4)
C5 P3 C16 C17 -171.3(4)
C22 P4 C28 C33 49.7(5)
C2 P4 C28 C33 -54.4(5)
Fe1 P4 C28 C33 174.8(4)
C22 P4 C28 C29 -130.4(4)
C2 P4 C28 C29 125.5(4)
Fe1 P4 C28 C29 -5.3(5)
C29 C28 C33 C32 -2.0(8)
P4 C28 C33 C32 177.9(4)
C17 C16 C21 C20 -1.5(8)
P3 C16 C21 C20 174.6(4)
C28 P4 C2 C3 -82.6(4)
C22 P4 C2 C3 170.2(4)
Fe1 P4 C2 C3 48.2(4)
C24 C25 C26 C27 -0.1(9)
C12 C13 C14 C15 2.7(9)
C16 P3 C5 C3 100.2(4)
C10 P3 C5 C3 -158.3(4)
C21 C16 C17 C18 1.4(8)
P3 C16 C17 C18 -175.2(5)
C14 C13 C12 C11 -3.3(10)
C16 P3 C10 C15 46.6(5)
C5 P3 C10 C15 -60.6(5)
C16 P3 C10 C11 -136.8(4)
C5 P3 C10 C11 116.0(4)
C15 C10 C11 C12 0.3(8)
P3 C10 C11 C12 -176.5(5)
C13 C12 C11 C10 1.8(10)
C20 C19 C18 C17 0.6(11)
C16 C17 C18 C19 -0.9(10)
C18 C19 C20 C21 -0.7(10)
C16 C21 C20 C19 1.2(9)
C13 C14 C15 C10 -0.5(9)
C11 C10 C15 C14 -0.9(8)
P3 C10 C15 C14 175.6(4)
C43 C44 C45 C40 0.0(8)
C40 P2 C4 C3 86.6(4)
C34 P2 C4 C3 -167.8(4)
Fe1 P2 C4 C3 -45.8(4)
C25 C26 C27 C22 0.3(8)
C45 C44 C43 C42 -1.2(8)
C44 C43 C42 C41 0.3(9)
C38 C39 C34 C35 0.2(8)
C38 C39 C34 P2 176.9(4)
C40 P2 C34 C39 6.4(5)
C4 P2 C34 C39 -102.2(5)
Fe1 P2 C34 C39 133.9(4)
C40 P2 C34 C35 -176.9(4)
C4 P2 C34 C35 74.5(4)
Fe1 P2 C34 C35 -49.4(4)
C33 C28 C29 C30 1.4(8)
P4 C28 C29 C30 -178.5(4)
C31 C30 C29 C28 -1.2(9)
C44 C45 C40 C41 2.0(8)
C44 C45 C40 P2 -175.2(4)
C34 P2 C40 C45 108.0(4)
C4 P2 C40 C45 -150.0(4)
Fe1 P2 C40 C45 -17.7(5)
C34 P2 C40 C41 -69.0(5)
C4 P2 C40 C41 33.0(5)
Fe1 P2 C40 C41 165.3(4)
C26 C25 C24 C23 -0.1(9)
C22 C23 C24 C25 0.2(8)
C43 C42 C41 C40 1.7(9)
C45 C40 C41 C42 -2.8(8)
P2 C40 C41 C42 174.2(4)
C35 C36 C37 C38 -0.4(9)
C36 C37 C38 C39 0.2(9)
C34 C39 C38 C37 -0.1(9)
C28 C33 C32 C31 2.4(10)
P4 C2 C3 C1 57.1(5)
P4 C2 C3 C4 -67.2(5)
P4 C2 C3 C5 176.1(3)
P2 C4 C3 C1 -58.2(5)
P2 C4 C3 C2 66.5(5)
P2 C4 C3 C5 -176.0(3)
P3 C5 C3 C1 67.9(5)
P3 C5 C3 C2 -52.9(5)
P3 C5 C3 C4 -172.7(3)
C37 C36 C35 C34 0.5(8)
C39 C34 C35 C36 -0.4(7)
P2 C34 C35 C36 -177.3(4)
C33 C32 C31 C30 -2.1(10)
C29 C30 C31 C32 1.5(9)
C24 C23 C22 C27 -0.1(8)
C24 C23 C22 P4 -177.7(4)
C26 C27 C22 C23 -0.2(7)
C26 C27 C22 P4 177.6(4)
C28 P4 C22 C23 -81.4(5)
C2 P4 C22 C23 25.1(5)
Fe1 P4 C22 C23 150.5(4)
C28 P4 C22 C27 101.0(4)
C2 P4 C22 C27 -152.5(4)
Fe1 P4 C22 C27 -27.1(4)
